data_1510797
loop_
_publ_author_name
'Angel, R.J.'
'Ross, N.L.'

_publ_section_title
;
 Crystal structure of high pressure SrB2O4(IV)
;
_journal_name_full 'Journal of Solid State Chemistry'
_journal_page_first 27
_journal_page_last 30
_journal_paper_doi 10.1016/0022-4596(91)90167-G
_journal_volume 90
_journal_year 1991
_chemical_formula_sum 'B2 O4 Sr'
_chemical_name_systematic 'Sr (B2 O4)'
_space_group_IT_number 205
_symmetry_space_group_name_Hall '-P 2ac 2ab 3'
_symmetry_space_group_name_H-M 'P a -3'
_cell_angle_alpha 90
_cell_angle_beta 90
_cell_angle_gamma 90
_cell_formula_units_Z 12
_cell_length_a 9.2123
_cell_length_b 9.2123
_cell_length_c 9.2123
_cell_volume 781.815
_citation_journal_id_ASTM JSSCBI
_cod_data_source_file boron_299.cif
_cod_data_source_block B2O4Sr1
_cod_original_cell_volume 781.8155
_cod_original_formula_sum 'B2 O4 Sr1'
_cod_database_code 1510797

loop_
_symmetry_equiv_pos_as_xyz
x,y,z
-x+1/2,-y,z+1/2
x+1/2,-y+1/2,-z
-x,y+1/2,-z+1/2
z,x,y
-z+1/2,-x,y+1/2
z+1/2,-x+1/2,-y
-z,x+1/2,-y+1/2
y,z,x
y+1/2,-z+1/2,-x
-y,z+1/2,-x+1/2
-y+1/2,-z,x+1/2
-x,-y,-z
x-1/2,y,-z-1/2
-x-1/2,y-1/2,z
x,-y-1/2,z-1/2
-z,-x,-y
z-1/2,x,-y-1/2
-z-1/2,x-1/2,y
z,-x-1/2,y-1/2
-y,-z,-x
-y-1/2,z-1/2,x
y,-z-1/2,x-1/2
y-1/2,z,-x-1/2

loop_
_atom_site_label
_atom_site_type_symbol
_atom_site_fract_x
_atom_site_fract_y
_atom_site_fract_z
_atom_site_occupancy
_atom_site_U_iso_or_equiv
O2 O-2 0.0931 0.2817 -0.0022 1 0.0
Sr1 Sr+2 0 0 0 1 0.0
Sr2 Sr+2 0.37098 0.37098 0.37098 1 0.0
B1 B+3 0.1143 0.1898 0.3387 1 0.0
O1 O-2 0.3257 0.2602 0.1151 1 0.0
